data_2223495
loop_
_publ_author_name
'Yang, Hua'

_publ_section_title
;Tetraaqua(2,2'-bipyridine-5,5'-dicarboxylato-\k^2^<i>N</i>,<i>N</i>')nickel(II)
 dihydrate
;
_journal_coeditor_code NG2636
_journal_issue 10
_journal_name_full 'Acta Crystallographica Section E'
_journal_page_first m1207
_journal_paper_doi 10.1107/S1600536809035910
_journal_volume 65
_journal_year 2009
_chemical_formula_iupac '[Ni (C12 H6 N2 O4) (H2 O)4], 2H2 O'
_chemical_formula_moiety 'C12 H14 N2 Ni O8, 2H2 O'
_chemical_formula_sum 'C12 H18 N2 Ni O10'
_chemical_formula_weight 408.97
_chemical_name_systematic
;
Tetraaqua(2,2'-bipyridine-5,5'-dicarboxylato-\k^2^<i>N</i>,<i>N</i>')
nickel(II) dihydrate
;
_space_group_IT_number 15
_symmetry_cell_setting monoclinic
_symmetry_space_group_name_Hall '-C 2yc'
_symmetry_space_group_name_H-M 'C 1 2/c 1'
_atom_sites_solution_hydrogens geom
_atom_sites_solution_primary direct
_atom_sites_solution_secondary difmap
_audit_creation_method SHELXL-97
_cell_angle_alpha 90.00
_cell_angle_beta 92.107(2)
_cell_angle_gamma 90.00
_cell_formula_units_Z 4
_cell_length_a 12.4787(2)
_cell_length_b 9.8152(2)
_cell_length_c 12.6533(2)
_cell_measurement_reflns_used 8276
_cell_measurement_temperature 120(2)
_cell_measurement_theta_max 26.99
_cell_measurement_theta_min 3.06
_cell_volume 1548.74(5)
_computing_cell_refinement 'SAINT (Bruker, 2005)'
_computing_data_collection 'APEX2 (Bruker, 2005)'
_computing_data_reduction 'SAINT (Bruker, 2005)'
_computing_molecular_graphics 'Ortep-3 for Windows (Farrugia, 1997)'
_computing_publication_material 'WinGX (Farrugia, 1999)'
_computing_structure_refinement 'SHELXL97 (Sheldrick, 2008)'
_computing_structure_solution 'SHELXS97 (Sheldrick, 2008)'
_diffrn_ambient_temperature 120(2)
_diffrn_measured_fraction_theta_full 0.999
_diffrn_measured_fraction_theta_max 0.999
_diffrn_measurement_device_type 'Bruker APEXII CCD area-detector'
_diffrn_measurement_method '\f and \w scans'
_diffrn_radiation_monochromator graphite
_diffrn_radiation_source 'fine-focus sealed tube'
_diffrn_radiation_type MoK\a
_diffrn_radiation_wavelength 0.71073
_diffrn_reflns_av_R_equivalents 0.0371
_diffrn_reflns_av_sigmaI/netI 0.0333
_diffrn_reflns_limit_h_max 15
_diffrn_reflns_limit_h_min -15
_diffrn_reflns_limit_k_max 12
_diffrn_reflns_limit_k_min -12
_diffrn_reflns_limit_l_max 16
_diffrn_reflns_limit_l_min -14
_diffrn_reflns_number 8276
_diffrn_reflns_theta_full 26.99
_diffrn_reflns_theta_max 26.99
_diffrn_reflns_theta_min 3.06
_exptl_absorpt_coefficient_mu 1.313
_exptl_absorpt_correction_T_max 0.828
_exptl_absorpt_correction_T_min 0.730
_exptl_absorpt_correction_type multi-scan
_exptl_absorpt_process_details '(SADABS; Bruker, 2005)'
_exptl_crystal_colour colourless
_exptl_crystal_density_diffrn 1.754
_exptl_crystal_density_method 'not measured'
_exptl_crystal_description prism
_exptl_crystal_F_000 848.0
_exptl_crystal_size_max 0.18
_exptl_crystal_size_mid 0.16
_exptl_crystal_size_min 0.10
_refine_diff_density_max 0.439
_refine_diff_density_min -0.333
_refine_ls_extinction_method none
_refine_ls_goodness_of_fit_ref 0.976
_refine_ls_hydrogen_treatment mixed
_refine_ls_matrix_type full
_refine_ls_number_parameters 138
_refine_ls_number_reflns 1691
_refine_ls_number_restraints 6
_refine_ls_restrained_S_all 0.975
_refine_ls_R_factor_all 0.0328
_refine_ls_R_factor_gt 0.0249
_refine_ls_shift/su_max 0.001
_refine_ls_shift/su_mean 0.000
_refine_ls_structure_factor_coef Fsqd
_refine_ls_weighting_details 'calc w=1/[\s^2^(Fo^2^)+(0.0426P)^2^+0.0000P] where P=(Fo^2^+2Fc^2^)/3'
_refine_ls_weighting_scheme calc
_refine_ls_wR_factor_gt 0.0634
_refine_ls_wR_factor_ref 0.0651
_reflns_number_gt 1379
_reflns_number_total 1691
_reflns_threshold_expression >2sigma(I)
_cod_data_source_file ng2636.cif
_cod_data_source_block I
_cod_depositor_comments
;
The following automatic conversions were performed:
'_symmetry_cell_setting' value 'Monoclinic' changed to 'monoclinic'
according to '/home/saulius/struct/CIF-dictionaries/cif_core.dic'
dictionary named 'cif_core.dic' version 2.4.1 from 2010-06-29.

Automatic conversion script
Id: cif_fix_enum 1527 2010-12-29 10:47:43Z saulius 

The following automatic conversions were performed:

'_symmetry_cell_setting' value 'Monoclinic' changed to 'monoclinic'
according to /home/saulius/struct/CIF-dictionaries/cif_core.dic
dictionary named 'cif_core.dic' version 2.4.1 from 2010-06-29.

Automatic conversion script
Id: cif_fix_values 1715 2011-07-08 13:25:40Z adriana 
;
_cod_original_sg_symbol_H-M 'C 2/c'
_cod_database_code 2223495
_cod_database_fobs_code 2223495

loop_
_symmetry_equiv_pos_as_xyz
'x, y, z'
'-x, y, -z+1/2'
'x+1/2, y+1/2, z'
'-x+1/2, y+1/2, -z+1/2'
'-x, -y, -z'
'x, -y, z-1/2'
'-x+1/2, -y+1/2, -z'
'x+1/2, -y+1/2, z-1/2'

loop_
_atom_site_type_symbol
_atom_site_label
_atom_site_fract_x
_atom_site_fract_y
_atom_site_fract_z
_atom_site_U_iso_or_equiv
_atom_site_adp_type
_atom_site_calc_flag
_atom_site_refinement_flags
_atom_site_occupancy
_atom_site_disorder_assembly
_atom_site_disorder_group
Ni Ni1 0.0000 0.27554(3) 0.7500 0.01072(11) Uani d S 1 . .
O O1 0.03285(11) 0.42083(13) 0.86619(11) 0.0142(3) Uani d D 1 . .
H H11 0.0898(11) 0.4670(18) 0.8664(17) 0.019(6) Uiso d D 1 . .
H H12 -0.0189(14) 0.475(2) 0.864(2) 0.044(8) Uiso d D 1 . .
O O2 0.15591(10) 0.29226(13) 0.70290(10) 0.0129(3) Uani d D 1 . .
H H21 0.1953(16) 0.315(2) 0.7545(13) 0.032(7) Uiso d D 1 . .
H H22 0.184(2) 0.2274(19) 0.672(2) 0.052(9) Uiso d D 1 . .
O O3 0.26260(10) -0.06943(12) 1.12935(10) 0.0145(3) Uani d . 1 . .
O O4 0.21890(10) 0.15053(12) 1.12590(10) 0.0166(3) Uani d . 1 . .
O O5 -0.12732(13) 0.60197(15) 0.83875(13) 0.0301(4) Uani d D 1 . .
H H51 -0.1494(18) 0.6770(14) 0.8598(18) 0.033(7) Uiso d D 1 . .
H H52 -0.1726(19) 0.580(3) 0.7913(18) 0.067(10) Uiso d D 1 . .
N N1 0.04499(11) 0.11232(14) 0.84534(11) 0.0106(3) Uani d . 1 . .
C C1 0.21332(13) 0.03194(17) 1.08927(14) 0.0119(4) Uani d . 1 . .
C C2 0.14678(14) 0.01069(17) 0.98899(14) 0.0116(4) Uani d . 1 . .
C C3 0.13045(14) -0.11715(17) 0.94398(14) 0.0119(4) Uani d . 1 . .
H H3 0.1595 -0.1960 0.9778 0.014 Uiso calc R 1 . .
C C4 0.07152(14) -0.12874(17) 0.84950(14) 0.0126(4) Uani d . 1 . .
H H4 0.0596 -0.2156 0.8180 0.015 Uiso calc R 1 . .
C C5 0.03040(13) -0.01275(17) 0.80161(14) 0.0108(4) Uani d . 1 . .
C C7 0.10106(14) 0.12224(17) 0.93712(14) 0.0117(4) Uani d . 1 . .
H H7 0.1100 0.2097 0.9683 0.014 Uiso calc R 1 . .

loop_
_atom_site_aniso_label
_atom_site_aniso_U_11
_atom_site_aniso_U_22
_atom_site_aniso_U_33
_atom_site_aniso_U_12
_atom_site_aniso_U_13
_atom_site_aniso_U_23
Ni1 0.01160(18) 0.00978(17) 0.01056(18) 0.000 -0.00259(12) 0.000
O1 0.0113(7) 0.0133(7) 0.0177(7) 0.0017(5) -0.0029(5) -0.0029(5)
O2 0.0122(6) 0.0148(7) 0.0115(7) 0.0004(5) -0.0030(5) -0.0024(5)
O3 0.0155(7) 0.0126(6) 0.0151(7) -0.0005(5) -0.0059(5) 0.0034(5)
O4 0.0203(7) 0.0133(7) 0.0156(7) 0.0013(5) -0.0064(6) -0.0043(5)
O5 0.0286(9) 0.0212(8) 0.0392(10) 0.0123(6) -0.0167(7) -0.0135(7)
N1 0.0109(8) 0.0106(8) 0.0103(8) -0.0013(5) -0.0011(6) 0.0005(6)
C1 0.0101(9) 0.0143(9) 0.0113(9) -0.0019(7) 0.0008(7) 0.0014(7)
C2 0.0108(8) 0.0148(9) 0.0092(9) -0.0002(7) 0.0003(7) 0.0005(7)
C3 0.0110(9) 0.0118(9) 0.0128(9) 0.0010(6) -0.0007(7) 0.0020(7)
C4 0.0132(9) 0.0108(9) 0.0140(9) -0.0006(7) 0.0011(7) -0.0018(7)
C5 0.0094(8) 0.0124(9) 0.0106(9) -0.0006(6) 0.0009(7) -0.0007(7)
C7 0.0110(9) 0.0124(9) 0.0118(9) -0.0014(7) 0.0013(7) -0.0015(7)

loop_
_atom_type_symbol
_atom_type_description
_atom_type_scat_dispersion_real
_atom_type_scat_dispersion_imag
_atom_type_scat_source
C C 0.0033 0.0016 'International Tables Vol C Tables 4.2.6.8 and 6.1.1.4'
H H 0.0000 0.0000 'International Tables Vol C Tables 4.2.6.8 and 6.1.1.4'
O O 0.0106 0.0060 'International Tables Vol C Tables 4.2.6.8 and 6.1.1.4'
Ni Ni 0.3393 1.1124 'International Tables Vol C Tables 4.2.6.8 and 6.1.1.4'
N N 0.0061 0.0033 'International Tables Vol C Tables 4.2.6.8 and 6.1.1.4'

loop_
_geom_angle_atom_site_label_1
_geom_angle_atom_site_label_2
_geom_angle_atom_site_label_3
_geom_angle_site_symmetry_1
_geom_angle_site_symmetry_3
_geom_angle
_geom_angle_publ_flag
O2 Ni1 O2 2_556 . 170.87(7) ?
O2 Ni1 N1 2_556 2_556 89.51(5) ?
O2 Ni1 N1 . 2_556 97.57(5) ?
O2 Ni1 N1 2_556 . 97.57(5) ?
O2 Ni1 N1 . . 89.51(5) ?
N1 Ni1 N1 2_556 . 78.63(8) ?
O2 Ni1 O1 2_556 . 84.53(5) ?
O2 Ni1 O1 . . 89.21(5) ?
N1 Ni1 O1 2_556 . 170.17(6) ?
N1 Ni1 O1 . . 94.39(5) ?
O2 Ni1 O1 2_556 2_556 89.21(5) ?
O2 Ni1 O1 . 2_556 84.53(5) ?
N1 Ni1 O1 2_556 2_556 94.39(5) ?
N1 Ni1 O1 . 2_556 170.17(6) ?
O1 Ni1 O1 . 2_556 93.34(7) ?
Ni1 O1 H11 . . 121.0(15) ?
Ni1 O1 H12 . . 106.4(18) ?
H11 O1 H12 . . 108(2) ?
Ni1 O2 H21 . . 109.3(17) ?
Ni1 O2 H22 . . 119.7(19) ?
H21 O2 H22 . . 109(2) ?
H51 O5 H52 . . 104(3) ?
C7 N1 C5 . . 118.59(14) ?
C7 N1 Ni1 . . 124.87(11) ?
C5 N1 Ni1 . . 115.66(12) ?
O4 C1 O3 . . 124.20(16) ?
O4 C1 C2 . . 117.49(15) ?
O3 C1 C2 . . 118.27(15) ?
C7 C2 C3 . . 117.82(16) ?
C7 C2 C1 . . 119.58(15) ?
C3 C2 C1 . . 122.59(15) ?
C4 C3 C2 . . 119.54(15) ?
C4 C3 H3 . . 120.2 ?
C2 C3 H3 . . 120.2 ?
C5 C4 C3 . . 119.24(16) ?
C5 C4 H4 . . 120.4 ?
C3 C4 H4 . . 120.4 ?
N1 C5 C4 . . 121.70(16) ?
N1 C5 C5 . 2_556 114.53(10) ?
C4 C5 C5 . 2_556 123.75(10) ?
N1 C7 C2 . . 123.09(15) ?
N1 C7 H7 . . 118.5 ?
C2 C7 H7 . . 118.5 ?

loop_
_geom_bond_atom_site_label_1
_geom_bond_atom_site_label_2
_geom_bond_site_symmetry_2
_geom_bond_distance
_geom_bond_publ_flag
Ni1 O2 2_556 2.0622(12) ?
Ni1 O2 . 2.0622(12) ?
Ni1 N1 2_556 2.0706(14) ?
Ni1 N1 . 2.0706(14) ?
Ni1 O1 . 2.0782(13) ?
Ni1 O1 2_556 2.0782(13) ?
O1 H11 . 0.843(9) ?
O1 H12 . 0.834(10) ?
O2 H21 . 0.833(10) ?
O2 H22 . 0.834(10) ?
O3 C1 . 1.266(2) ?
O4 C1 . 1.254(2) ?
O5 H51 . 0.834(10) ?
O5 H52 . 0.837(10) ?
N1 C7 . 1.337(2) ?
N1 C5 . 1.356(2) ?
C1 C2 . 1.505(2) ?
C2 C7 . 1.388(2) ?
C2 C3 . 1.390(2) ?
C3 C4 . 1.385(2) ?
C3 H3 . 0.9500 ?
C4 C5 . 1.380(2) ?
C4 H4 . 0.9500 ?
C5 C5 2_556 1.486(3) ?
C7 H7 . 0.9500 ?

loop_
_geom_hbond_atom_site_label_D
_geom_hbond_atom_site_label_H
_geom_hbond_atom_site_label_A
_geom_hbond_site_symmetry_A
_geom_hbond_distance_DH
_geom_hbond_distance_HA
_geom_hbond_distance_DA
_geom_hbond_angle_DHA
O5 H52 O3 8_455 0.837(10) 2.178(16) 2.9566(19) 155(3)
O2 H22 O3 6 0.834(10) 1.921(12) 2.7410(18) 168(3)
O5 H51 O4 5_567 0.834(10) 1.913(11) 2.7286(19) 166(2)
O2 H21 O4 7_557 0.833(10) 1.852(10) 2.6831(17) 175(2)
O1 H11 O4 7_557 0.843(9) 2.650(17) 3.1740(18) 121.6(16)
O1 H11 O3 7_557 0.843(9) 2.097(10) 2.9386(18) 175.9(19)
O1 H12 O5 . 0.834(10) 1.861(11) 2.688(2) 171(3)

loop_
_geom_torsion_atom_site_label_1
_geom_torsion_atom_site_label_2
_geom_torsion_atom_site_label_3
_geom_torsion_atom_site_label_4
_geom_torsion_site_symmetry_1
_geom_torsion_site_symmetry_2
_geom_torsion_site_symmetry_3
_geom_torsion_site_symmetry_4
_geom_torsion
_geom_torsion_publ_flag
O2 Ni1 N1 C7 2_556 . . . -99.70(14) ?
O2 Ni1 N1 C7 . . . . 74.51(14) ?
N1 Ni1 N1 C7 2_556 . . . 172.33(18) ?
O1 Ni1 N1 C7 . . . . -14.65(15) ?
O1 Ni1 N1 C7 2_556 . . . 127.1(3) ?
O2 Ni1 N1 C5 2_556 . . . 91.22(12) ?
O2 Ni1 N1 C5 . . . . -94.57(12) ?
N1 Ni1 N1 C5 2_556 . . . 3.25(9) ?
O1 Ni1 N1 C5 . . . . 176.26(12) ?
O1 Ni1 N1 C5 2_556 . . . -42.0(4) ?
O4 C1 C2 C7 . . . . 4.6(3) ?
O3 C1 C2 C7 . . . . -173.22(16) ?
O4 C1 C2 C3 . . . . -176.75(16) ?
O3 C1 C2 C3 . . . . 5.4(3) ?
C7 C2 C3 C4 . . . . 1.0(3) ?
C1 C2 C3 C4 . . . . -177.65(16) ?
C2 C3 C4 C5 . . . . 0.2(3) ?
C7 N1 C5 C4 . . . . 0.2(3) ?
Ni1 N1 C5 C4 . . . . 169.99(14) ?
C7 N1 C5 C5 . . . 2_556 -178.46(17) ?
Ni1 N1 C5 C5 . . . 2_556 -8.7(2) ?
C3 C4 C5 N1 . . . . -0.9(3) ?
C3 C4 C5 C5 . . . 2_556 177.6(2) ?
C5 N1 C7 C2 . . . . 1.2(3) ?
Ni1 N1 C7 C2 . . . . -167.62(13) ?
C3 C2 C7 N1 . . . . -1.8(3) ?
C1 C2 C7 N1 . . . . 176.94(15) ?
